data_4309623
loop_
_publ_author_name
'Michael Q. Dequeant'
'Robert McGuire'
'David R. McMillin'
'Tong Ren'

_publ_contact_author_address
; Department of Chemistry 
  University of Miami 
  PO BOX 249118 
  Coral Gables, FL 33124-0431 
  USA 
;
_publ_contact_author_email tren@miami.edu
_publ_contact_author_fax '(305) 284-1880'
_publ_contact_author_name 'Dr. Ren, Tong'
_publ_contact_author_phone '(305) 284-6617'
_publ_section_title
;
One-Dimensional Supramolecular Assemblies Based on a Re2(III,III) Synthon
and Their Solid-State Phosphorescence
;
_journal_name_full 'Inorganic Chemistry'
_journal_page_first 6521
_journal_page_last 6523
_journal_paper_doi 10.1021/ic051070f
_journal_volume 44
_journal_year 2005
_chemical_formula_sum 'C44 H48 N8 O6 Re2'
_chemical_formula_weight 1157.30
_chemical_name_systematic
; 
 ? 
;
_space_group_IT_number 15
_symmetry_cell_setting monoclinic
_symmetry_space_group_name_Hall '-I 2ya'
_symmetry_space_group_name_H-M 'I 1 2/a 1'
_atom_sites_solution_hydrogens geom
_atom_sites_solution_primary direct
_atom_sites_solution_secondary difmap
_audit_creation_method SHELXL-97
_cell_angle_alpha 90.00
_cell_angle_beta 104.4960(10)
_cell_angle_gamma 90.00
_cell_formula_units_Z 4
_cell_length_a 21.1694(16)
_cell_length_b 10.5140(8)
_cell_length_c 21.321(3)
_cell_measurement_reflns_used 1698
_cell_measurement_temperature 300(2)
_cell_measurement_theta_max 21.410
_cell_measurement_theta_min 3.266
_cell_volume 4594.4(8)
_computing_cell_refinement 'Bruker SMART'
_computing_data_collection 'Bruker SMART'
_computing_data_reduction 'Bruker SHELXTL'
_computing_molecular_graphics 'Bruker SHELXTL'
_computing_publication_material 'Bruker SHELXTL'
_computing_structure_refinement 'SHELXL-97 (Sheldrick, 1997)'
_computing_structure_solution 'SHELXS-97 (Sheldrick, 1990)'
_diffrn_ambient_temperature 300(2)
_diffrn_measured_fraction_theta_full 1.000
_diffrn_measured_fraction_theta_max 1.000
_diffrn_measurement_device_type 'CCD area detector'
_diffrn_measurement_method 'phi and omega scans'
_diffrn_radiation_monochromator graphite
_diffrn_radiation_source 'fine-focus sealed tube'
_diffrn_radiation_type MoK\a
_diffrn_radiation_wavelength 0.71073
_diffrn_reflns_av_R_equivalents 0.0564
_diffrn_reflns_av_sigmaI/netI 0.0661
_diffrn_reflns_limit_h_max 25
_diffrn_reflns_limit_h_min -24
_diffrn_reflns_limit_k_max 12
_diffrn_reflns_limit_k_min -8
_diffrn_reflns_limit_l_max 24
_diffrn_reflns_limit_l_min -25
_diffrn_reflns_number 11868
_diffrn_reflns_theta_full 25.00
_diffrn_reflns_theta_max 25.00
_diffrn_reflns_theta_min 1.97
_exptl_absorpt_coefficient_mu 5.318
_exptl_absorpt_correction_T_max 1.000000
_exptl_absorpt_correction_T_min 0.822978
_exptl_absorpt_correction_type empirical
_exptl_absorpt_process_details
; 
  SADABS, Absorption corrections using Bruker CCD based on the method of 
  Bob Blessing.  Acta Cryst. 1995, A51, 33 
;
_exptl_crystal_colour yellow
_exptl_crystal_density_diffrn 1.673
_exptl_crystal_density_method 'not measured'
_exptl_crystal_description plate
_exptl_crystal_F_000 2264
_exptl_crystal_size_max 0.12
_exptl_crystal_size_mid 0.09
_exptl_crystal_size_min 0.06
_refine_diff_density_max 1.232
_refine_diff_density_min -0.923
_refine_diff_density_rms 0.112
_refine_ls_extinction_method none
_refine_ls_goodness_of_fit_ref 1.000
_refine_ls_hydrogen_treatment mixed
_refine_ls_matrix_type full
_refine_ls_number_parameters 271
_refine_ls_number_reflns 4049
_refine_ls_number_restraints 0
_refine_ls_restrained_S_all 1.000
_refine_ls_R_factor_all 0.0827
_refine_ls_R_factor_gt 0.0398
_refine_ls_shift/su_max 0.000
_refine_ls_shift/su_mean 0.000
_refine_ls_structure_factor_coef Fsqd
_refine_ls_weighting_details 'calc w=1/[\s^2^(Fo^2^)+(0.0323P)^2^+0.0000P] where P=(Fo^2^+2Fc^2^)/3'
_refine_ls_weighting_scheme calc
_refine_ls_wR_factor_gt 0.0709
_refine_ls_wR_factor_ref 0.0817
_reflns_number_gt 2579
_reflns_number_total 4049
_reflns_threshold_expression >2sigma(I)
_cod_data_source_file ic051070fsi20050628_083434_2.cif
_cod_data_source_block compd3
_cod_original_cell_volume 4594.4(7)
_cod_database_code 4309623

loop_
_symmetry_equiv_pos_as_xyz
'x, y, z'
'-x+1/2, y, -z'
'x+1/2, y+1/2, z+1/2'
'-x+1, y+1/2, -z+1/2'
'-x, -y, -z'
'x-1/2, -y, z'
'-x+1/2, -y+1/2, -z+1/2'
'x, -y+1/2, z+1/2'

loop_
_atom_site_label
_atom_site_type_symbol
_atom_site_fract_x
_atom_site_fract_y
_atom_site_fract_z
_atom_site_U_iso_or_equiv
_atom_site_adp_type
_atom_site_occupancy
_atom_site_symmetry_multiplicity
_atom_site_calc_flag
_atom_site_refinement_flags
_atom_site_disorder_assembly
_atom_site_disorder_group
Re Re 0.038641(14) 0.95173(4) 0.036094(14) 0.05907(14) Uani 1 1 d . . .
O1 O 0.1225(2) 0.8502(5) 0.1082(2) 0.0655(15) Uani 1 1 d . . .
O2 O 0.1975(3) 0.7415(8) 0.0737(3) 0.108(3) Uani 1 1 d . . .
O3 O 0.1756(5) 0.7349(16) -0.0633(4) 0.297(9) Uani 1 1 d . . .
N1 N 0.1076(3) 1.0342(7) -0.0056(3) 0.0673(19) Uani 1 1 d . . .
N2 N 0.0512(3) 1.1025(7) 0.0985(3) 0.069(2) Uani 1 1 d . . .
N3 N -0.0258(3) 0.8752(7) 0.0828(3) 0.0639(19) Uani 1 1 d . . .
N4 N 0.0262(3) 0.7906(7) -0.0205(3) 0.067(2) Uani 1 1 d . . .
C1 C 0.1779(4) 1.0324(11) 0.0264(5) 0.126(5) Uani 1 1 d . . .
H1A H 0.2015 1.0753 -0.0004 0.189 Uiso 1 1 calc R . .
H1B H 0.1926 0.9459 0.0330 0.189 Uiso 1 1 calc R . .
H1C H 0.1854 1.0748 0.0675 0.189 Uiso 1 1 calc R . .
C2 C 0.0891(4) 1.1084(8) -0.0579(3) 0.065(2) Uani 1 1 d . . .
C3 C 0.1373(4) 1.1680(12) -0.0898(5) 0.085(3) Uani 1 1 d . . .
C4 C 0.1631(4) 1.1010(14) -0.1332(5) 0.119(5) Uani 1 1 d . . .
H4A H 0.1538 1.0151 -0.1410 0.143 Uiso 1 1 calc R . .
C5 C 0.2038(6) 1.166(2) -0.1653(7) 0.174(9) Uani 1 1 d . . .
H5A H 0.2201 1.1227 -0.1959 0.209 Uiso 1 1 calc R . .
C6 C 0.2194(10) 1.287(3) -0.1532(11) 0.206(16) Uani 1 1 d . . .
H6A H 0.2460 1.3268 -0.1760 0.247 Uiso 1 1 calc R . .
C7 C 0.1981(9) 1.354(2) -0.1090(9) 0.189(10) Uani 1 1 d . . .
H7A H 0.2111 1.4383 -0.0998 0.227 Uiso 1 1 calc R . .
C8 C 0.1543(5) 1.2932(14) -0.0759(6) 0.126(5) Uani 1 1 d . . .
H8A H 0.1379 1.3377 -0.0457 0.151 Uiso 1 1 calc R . .
C9 C 0.0909(4) 1.0967(8) 0.1671(3) 0.084(3) Uani 1 1 d . . .
H9A H 0.0900 1.1780 0.1873 0.126 Uiso 1 1 calc R . .
H9B H 0.1351 1.0749 0.1679 0.126 Uiso 1 1 calc R . .
H9C H 0.0730 1.0334 0.1902 0.126 Uiso 1 1 calc R . .
C10 C 0.0177(4) 1.2107(10) 0.0796(4) 0.067(3) Uani 1 1 d . . .
C11 C 0.0283(5) 1.3236(11) 0.1217(5) 0.082(3) Uani 1 1 d . . .
C12 C 0.0862(6) 1.3906(12) 0.1342(6) 0.119(4) Uani 1 1 d . . .
H12A H 0.1179 1.3678 0.1130 0.143 Uiso 1 1 calc R . .
C13 C 0.0982(11) 1.4900(17) 0.1772(9) 0.181(11) Uani 1 1 d . . .
H13A H 0.1370 1.5354 0.1836 0.218 Uiso 1 1 calc R . .
C14 C 0.0545(16) 1.522(2) 0.2100(9) 0.207(16) Uani 1 1 d . . .
H14A H 0.0641 1.5835 0.2423 0.248 Uiso 1 1 calc R . .
C15 C -0.0072(11) 1.4595(19) 0.1944(7) 0.175(8) Uani 1 1 d . . .
H15A H -0.0398 1.4863 0.2136 0.210 Uiso 1 1 calc R . .
C16 C -0.0191(7) 1.3587(12) 0.1508(5) 0.116(4) Uani 1 1 d . . .
H16A H -0.0588 1.3161 0.1416 0.140 Uiso 1 1 calc R . .
C17 C -0.0051(4) 0.8007(9) 0.1432(4) 0.091(3) Uani 1 1 d . . .
H17A H -0.0429 0.7730 0.1567 0.136 Uiso 1 1 calc R . .
H17B H 0.0217 0.8527 0.1765 0.136 Uiso 1 1 calc R . .
H17C H 0.0194 0.7278 0.1358 0.136 Uiso 1 1 calc R . .
C18 C 0.0491(4) 0.6628(9) 0.0044(4) 0.091(3) Uani 1 1 d . . .
H18A H 0.0384 0.6022 -0.0303 0.137 Uiso 1 1 calc R . .
H18B H 0.0282 0.6388 0.0377 0.137 Uiso 1 1 calc R . .
H18C H 0.0955 0.6646 0.0219 0.137 Uiso 1 1 calc R . .
C19 C 0.1763(4) 0.7892(10) 0.1163(4) 0.075(3) Uani 1 1 d . . .
C20 C 0.2140(3) 0.7698(8) 0.1859(3) 0.057(2) Uani 1 1 d . . .
C21 C 0.1904(4) 0.8054(9) 0.2376(3) 0.075(3) Uani 1 1 d . . .
H21A H 0.1493 0.8423 0.2299 0.089 Uiso 1 1 calc R . .
C22 C 0.2259(3) 0.7884(8) 0.3008(3) 0.068(3) Uani 1 1 d . . .
H22A H 0.2090 0.8165 0.3346 0.082 Uiso 1 1 calc R . .

loop_
_atom_site_aniso_label
_atom_site_aniso_U_11
_atom_site_aniso_U_22
_atom_site_aniso_U_33
_atom_site_aniso_U_23
_atom_site_aniso_U_13
_atom_site_aniso_U_12
Re 0.03049(15) 0.0946(3) 0.04461(18) 0.0228(2) -0.00463(11) 0.0077(2)
O1 0.038(3) 0.102(4) 0.051(3) 0.032(3) -0.001(2) 0.022(3)
O2 0.064(4) 0.205(8) 0.046(3) 0.000(4) -0.002(3) 0.049(5)
O3 0.143(9) 0.65(3) 0.114(6) -0.126(11) 0.062(6) -0.151(12)
N1 0.027(3) 0.116(6) 0.052(4) 0.028(4) -0.002(3) 0.008(4)
N2 0.044(4) 0.105(6) 0.044(4) 0.020(4) -0.013(3) 0.009(4)
N3 0.035(3) 0.099(5) 0.049(3) 0.027(4) -0.006(3) 0.009(4)
N4 0.040(4) 0.102(6) 0.052(4) 0.035(4) 0.000(3) 0.016(4)
C1 0.029(4) 0.220(13) 0.110(8) 0.084(8) -0.016(5) -0.009(6)
C2 0.041(5) 0.099(7) 0.052(5) 0.027(5) 0.004(4) -0.002(4)
C3 0.041(5) 0.127(10) 0.078(7) 0.049(7) -0.003(5) -0.013(6)
C4 0.049(6) 0.234(16) 0.075(7) 0.019(8) 0.017(5) 0.000(7)
C5 0.057(8) 0.38(3) 0.090(9) 0.087(16) 0.023(7) 0.002(13)
C6 0.098(14) 0.33(4) 0.18(2) 0.14(2) 0.014(12) -0.064(17)
C7 0.111(14) 0.25(2) 0.19(2) 0.11(2) 0.007(12) -0.050(15)
C8 0.076(8) 0.164(14) 0.129(10) 0.063(10) 0.008(7) -0.026(8)
C9 0.083(7) 0.100(8) 0.052(5) 0.019(5) -0.017(4) 0.001(5)
C10 0.053(5) 0.097(8) 0.051(5) 0.019(5) 0.013(4) 0.002(5)
C11 0.087(8) 0.094(9) 0.056(6) 0.019(6) 0.000(6) 0.019(7)
C12 0.102(9) 0.107(10) 0.114(9) 0.035(8) -0.040(7) -0.013(7)
C13 0.25(3) 0.093(13) 0.125(15) 0.000(11) -0.104(15) -0.007(13)
C14 0.37(5) 0.109(16) 0.078(12) 0.000(11) -0.066(17) 0.04(2)
C15 0.29(3) 0.157(18) 0.064(9) 0.026(11) 0.020(11) 0.076(17)
C16 0.163(13) 0.109(10) 0.070(7) 0.008(7) 0.015(8) 0.031(9)
C17 0.054(5) 0.141(10) 0.073(6) 0.057(6) 0.008(4) 0.019(6)
C18 0.077(6) 0.102(8) 0.080(6) 0.018(6) -0.007(5) 0.020(6)
C19 0.050(5) 0.122(9) 0.049(5) 0.013(5) 0.003(4) 0.024(5)
C20 0.042(4) 0.089(7) 0.036(4) 0.005(4) 0.001(3) 0.019(4)
C21 0.040(4) 0.123(8) 0.052(5) 0.018(5) -0.003(4) 0.033(5)
C22 0.044(5) 0.105(7) 0.052(4) 0.014(5) 0.005(4) 0.039(5)

loop_
_atom_type_symbol
_atom_type_description
_atom_type_scat_dispersion_real
_atom_type_scat_dispersion_imag
_atom_type_scat_source
C C 0.0033 0.0016 'International Tables Vol C Tables 4.2.6.8 and 6.1.1.4'
H H 0.0000 0.0000 'International Tables Vol C Tables 4.2.6.8 and 6.1.1.4'
N N 0.0061 0.0033 'International Tables Vol C Tables 4.2.6.8 and 6.1.1.4'
O O 0.0106 0.0060 'International Tables Vol C Tables 4.2.6.8 and 6.1.1.4'
Re Re -1.0185 7.2310 'International Tables Vol C Tables 4.2.6.8 and 6.1.1.4'

loop_
_geom_angle_atom_site_label_1
_geom_angle_atom_site_label_2
_geom_angle_atom_site_label_3
_geom_angle
_geom_angle_site_symmetry_1
_geom_angle_site_symmetry_3
_geom_angle_publ_flag
N3 Re N2 89.0(3) . . ?
N3 Re N4 87.6(3) . . ?
N2 Re N4 175.4(2) . . ?
N3 Re N1 176.2(2) . . ?
N2 Re N1 87.9(3) . . ?
N4 Re N1 95.4(3) . . ?
N3 Re Re 93.01(15) . 5_575 ?
N2 Re Re 92.90(17) . 5_575 ?
N4 Re Re 90.37(15) . 5_575 ?
N1 Re Re 89.27(15) . 5_575 ?
N3 Re O1 89.37(19) . . ?
N2 Re O1 88.4(2) . . ?
N4 Re O1 88.5(2) . . ?
N1 Re O1 88.42(19) . . ?
Re Re O1 177.32(12) 5_575 . ?
C19 O1 Re 146.6(5) . . ?
C2 N1 C1 116.4(6) . . ?
C2 N1 Re 120.7(5) . . ?
C1 N1 Re 122.2(5) . . ?
C10 N2 C9 116.9(7) . . ?
C10 N2 Re 119.2(5) . . ?
C9 N2 Re 123.7(6) . . ?
C2 N3 C17 117.9(6) 5_575 . ?
C2 N3 Re 119.1(5) 5_575 . ?
C17 N3 Re 123.0(5) . . ?
C10 N4 C18 114.0(8) 5_575 . ?
C10 N4 Re 120.4(6) 5_575 . ?
C18 N4 Re 123.7(5) . . ?
N3 C2 N1 117.7(7) 5_575 . ?
N3 C2 C3 120.0(7) 5_575 . ?
N1 C2 C3 122.2(7) . . ?
C8 C3 C4 120.5(11) . . ?
C8 C3 C2 118.1(11) . . ?
C4 C3 C2 121.3(11) . . ?
C3 C4 C5 118.2(15) . . ?
C6 C5 C4 122(2) . . ?
C5 C6 C7 122(2) . . ?
C6 C7 C8 118(3) . . ?
C3 C8 C7 118.9(16) . . ?
N2 C10 N4 116.9(9) . 5_575 ?
N2 C10 C11 120.7(7) . . ?
N4 C10 C11 122.4(8) 5_575 . ?
C16 C11 C12 119.8(12) . . ?
C16 C11 C10 118.7(11) . . ?
C12 C11 C10 121.4(12) . . ?
C13 C12 C11 121.6(16) . . ?
C14 C13 C12 120(3) . . ?
C13 C14 C15 118(2) . . ?
C16 C15 C14 121(2) . . ?
C11 C16 C15 118.8(16) . . ?
O2 C19 O1 125.9(7) . . ?
O2 C19 C20 118.3(7) . . ?
O1 C19 C20 115.7(8) . . ?
C21 C20 C22 117.3(6) . 7_565 ?
C21 C20 C19 122.9(7) . . ?
C22 C20 C19 119.7(7) 7_565 . ?
C20 C21 C22 122.1(7) . . ?
C20 C22 C21 120.5(7) 7_565 . ?

loop_
_geom_bond_atom_site_label_1
_geom_bond_atom_site_label_2
_geom_bond_distance
_geom_bond_site_symmetry_2
_geom_bond_publ_flag
Re N3 2.043(6) . ?
Re N2 2.044(7) . ?
Re N4 2.058(7) . ?
Re N1 2.079(6) . ?
Re Re 2.1944(6) 5_575 ?
Re O1 2.299(4) . ?
O1 C19 1.281(9) . ?
O2 C19 1.218(9) . ?
N1 C2 1.337(8) . ?
N1 C1 1.474(8) . ?
N2 C10 1.348(10) . ?
N2 C9 1.494(8) . ?
N3 C2 1.324(8) 5_575 ?
N3 C17 1.478(8) . ?
N4 C10 1.368(9) 5_575 ?
N4 C18 1.481(10) . ?
C2 N3 1.324(8) 5_575 ?
C2 C3 1.499(11) . ?
C3 C8 1.377(14) . ?
C3 C4 1.379(14) . ?
C4 C5 1.404(16) . ?
C5 C6 1.33(3) . ?
C6 C7 1.35(3) . ?
C7 C8 1.449(19) . ?
C10 N4 1.368(9) 5_575 ?
C10 C11 1.471(12) . ?
C11 C16 1.355(14) . ?
C11 C12 1.381(13) . ?
C12 C13 1.371(18) . ?
C13 C14 1.34(3) . ?
C14 C15 1.42(3) . ?
C15 C16 1.391(19) . ?
C19 C20 1.512(9) . ?
C20 C21 1.371(9) . ?
C20 C22 1.378(9) 7_565 ?
C21 C22 1.378(9) . ?
C22 C20 1.378(9) 7_565 ?

loop_
_geom_torsion_atom_site_label_1
_geom_torsion_atom_site_label_2
_geom_torsion_atom_site_label_3
_geom_torsion_atom_site_label_4
_geom_torsion
_geom_torsion_site_symmetry_1
_geom_torsion_site_symmetry_2
_geom_torsion_site_symmetry_3
_geom_torsion_site_symmetry_4
_geom_torsion_publ_flag
N3 Re O1 C19 140.5(11) . . . . ?
N2 Re O1 C19 -130.4(11) . . . . ?
N4 Re O1 C19 52.9(11) . . . . ?
N1 Re O1 C19 -42.5(11) . . . . ?
Re Re O1 C19 -12(4) 5_575 . . . ?
N3 Re N1 C2 -129(4) . . . . ?
N2 Re N1 C2 -94.8(7) . . . . ?
N4 Re N1 C2 88.4(7) . . . . ?
Re Re N1 C2 -1.9(7) 5_575 . . . ?
O1 Re N1 C2 176.7(7) . . . . ?
N3 Re N1 C1 40(4) . . . . ?
N2 Re N1 C1 74.7(8) . . . . ?
N4 Re N1 C1 -102.1(8) . . . . ?
Re Re N1 C1 167.6(8) 5_575 . . . ?
O1 Re N1 C1 -13.8(8) . . . . ?
N3 Re N2 C10 -97.9(6) . . . . ?
N4 Re N2 C10 -140(3) . . . . ?
N1 Re N2 C10 84.2(6) . . . . ?
Re Re N2 C10 -5.0(6) 5_575 . . . ?
O1 Re N2 C10 172.7(6) . . . . ?
N3 Re N2 C9 75.8(6) . . . . ?
N4 Re N2 C9 33(3) . . . . ?
N1 Re N2 C9 -102.0(6) . . . . ?
Re Re N2 C9 168.8(6) 5_575 . . . ?
O1 Re N2 C9 -13.6(6) . . . . ?
N2 Re N3 C2 98.1(7) . . . 5_575 ?
N4 Re N3 C2 -85.0(7) . . . 5_575 ?
N1 Re N3 C2 132(4) . . . 5_575 ?
Re Re N3 C2 5.2(7) 5_575 . . 5_575 ?
O1 Re N3 C2 -173.6(7) . . . 5_575 ?
N2 Re N3 C17 -82.6(7) . . . . ?
N4 Re N3 C17 94.3(7) . . . . ?
N1 Re N3 C17 -48(4) . . . . ?
Re Re N3 C17 -175.4(6) 5_575 . . . ?
O1 Re N3 C17 5.8(7) . . . . ?
N3 Re N4 C10 95.5(6) . . . 5_575 ?
N2 Re N4 C10 138(3) . . . 5_575 ?
N1 Re N4 C10 -86.8(6) . . . 5_575 ?
Re Re N4 C10 2.5(6) 5_575 . . 5_575 ?
O1 Re N4 C10 -175.0(6) . . . 5_575 ?
N3 Re N4 C18 -68.1(6) . . . . ?
N2 Re N4 C18 -25(3) . . . . ?
N1 Re N4 C18 109.6(6) . . . . ?
Re Re N4 C18 -161.1(6) 5_575 . . . ?
O1 Re N4 C18 21.3(6) . . . . ?
C1 N1 C2 N3 -171.6(8) . . . 5_575 ?
Re N1 C2 N3 -1.5(11) . . . 5_575 ?
C1 N1 C2 C3 10.8(14) . . . . ?
Re N1 C2 C3 -179.1(8) . . . . ?
N3 C2 C3 C8 83.2(11) 5_575 . . . ?
N1 C2 C3 C8 -99.3(11) . . . . ?
N3 C2 C3 C4 -95.3(11) 5_575 . . . ?
N1 C2 C3 C4 82.2(11) . . . . ?
C8 C3 C4 C5 -3.7(14) . . . . ?
C2 C3 C4 C5 174.8(9) . . . . ?
C3 C4 C5 C6 2(2) . . . . ?
C4 C5 C6 C7 1(4) . . . . ?
C5 C6 C7 C8 -3(4) . . . . ?
C4 C3 C8 C7 1.8(16) . . . . ?
C2 C3 C8 C7 -176.7(10) . . . . ?
C6 C7 C8 C3 1(2) . . . . ?
C9 N2 C10 N4 -170.2(6) . . . 5_575 ?
Re N2 C10 N4 4.0(10) . . . 5_575 ?
C9 N2 C10 C11 9.3(12) . . . . ?
Re N2 C10 C11 -176.5(7) . . . . ?
N2 C10 C11 C16 -108.8(10) . . . . ?
N4 C10 C11 C16 70.7(11) 5_575 . . . ?
N2 C10 C11 C12 68.5(12) . . . . ?
N4 C10 C11 C12 -112.0(10) 5_575 . . . ?
C16 C11 C12 C13 2.2(16) . . . . ?
C10 C11 C12 C13 -175.0(10) . . . . ?
C11 C12 C13 C14 2(2) . . . . ?
C12 C13 C14 C15 -6(3) . . . . ?
C13 C14 C15 C16 6(3) . . . . ?
C12 C11 C16 C15 -2.2(15) . . . . ?
C10 C11 C16 C15 175.2(9) . . . . ?
C14 C15 C16 C11 -2(2) . . . . ?
Re O1 C19 O2 -15.2(19) . . . . ?
Re O1 C19 C20 168.4(6) . . . . ?
O2 C19 C20 C21 -171.6(9) . . . . ?
O1 C19 C20 C21 5.1(14) . . . . ?
O2 C19 C20 C22 7.0(14) . . . 7_565 ?
O1 C19 C20 C22 -176.3(8) . . . 7_565 ?
C22 C20 C21 C22 2.2(16) 7_565 . . . ?
C19 C20 C21 C22 -179.2(8) . . . . ?
C20 C21 C22 C20 -2.3(16) . . . 7_565 ?
